data_2003357
loop_
_publ_author_name
'B\"ocskei, Z.'
'Simon, K.'
'\"Orfi, L.'
'K\"ok\"osi, J.'

_publ_contact_author
;
      Zsolt B\"ocskei
      Department of Chemical Research
      Chinoin Pharmaceuticals
      POB 110
      1325 Budapest
      Hungary
;
_publ_section_title
;
 Two Antithrombotic Quinazolone Derivatives
;
_journal_issue 4
_journal_name_full 'Acta Crystallographica Section C'
_journal_page_first 723
_journal_page_last 726
_journal_paper_doi 10.1107/S0108270194003938
_journal_volume 51
_journal_year 1995
_chemical_formula_sum 'C25 H25 N3 O'
_chemical_formula_weight 383.48
_chemical_name_systematic
;
 ?
;
_space_group_IT_number 15
_symmetry_cell_setting monoclinic
_symmetry_space_group_name_Hall '-C 2yc'
_symmetry_space_group_name_H-M 'C 1 2/c 1'
_audit_creation_method SHELXL
_cell_angle_alpha 90.00
_cell_angle_beta 96.62(2)
_cell_angle_gamma 90.00
_cell_formula_units_Z 8
_cell_length_a 19.053(6)
_cell_length_b 11.451(3)
_cell_length_c 19.309(3)
_cell_measurement_reflns_used 25
_cell_measurement_temperature 293(2)
_cell_measurement_theta_max 48.23
_cell_measurement_theta_min 44.07
_cell_volume 4184.7(18)
_computing_cell_refinement 'MSC/AFC Diffractometer Control Software'
_computing_data_collection
;MSC/AFC Diffractometer Control Software (Molecular Structure Corporation,
 1989)
;
_computing_data_reduction
;MSC/AFC Diffractometer Control Software (Molecular Structure Corporation,
 1989)
;
_computing_publication_material 'FINISH TEXSAN'
_computing_structure_refinement 'SHELXL93 (Sheldrick, 1994)'
_computing_structure_solution 'PROCESS TEXSAN (Molecular Structure Corporation, 1992)'
_diffrn_ambient_temperature 293(2)
_diffrn_measurement_device AFC6S
_diffrn_measurement_method \w/2\q
_diffrn_radiation_monochromator graphite
_diffrn_radiation_source 'fine-focus sealed tube'
_diffrn_radiation_type CuK\a
_diffrn_radiation_wavelength 1.5418
_diffrn_reflns_av_R_equivalents 0.1021
_diffrn_reflns_av_sigmaI/netI 0.0422
_diffrn_reflns_limit_h_max 23
_diffrn_reflns_limit_h_min -10
_diffrn_reflns_limit_k_max 14
_diffrn_reflns_limit_k_min -8
_diffrn_reflns_limit_l_max 22
_diffrn_reflns_limit_l_min -23
_diffrn_reflns_number 4257
_diffrn_reflns_theta_max 75.38
_diffrn_reflns_theta_min 4.5
_diffrn_standards_decay_% -2.24
_diffrn_standards_interval_count 0
_diffrn_standards_number 3
_exptl_absorpt_coefficient_mu 0.590
_exptl_absorpt_correction_type none
_exptl_crystal_colour Pinkish
_exptl_crystal_density_diffrn 1.217
_exptl_crystal_description Octahedral
_exptl_crystal_F_000 1632
_exptl_crystal_size_max 0.500
_exptl_crystal_size_mid 0.200
_exptl_crystal_size_min 0.200
_refine_diff_density_max 0.208
_refine_diff_density_min -0.206
_refine_ls_extinction_coef 0.0019(2)
_refine_ls_extinction_method SHELXL
_refine_ls_goodness_of_fit_all 1.041
_refine_ls_goodness_of_fit_obs 1.123
_refine_ls_matrix_type full
_refine_ls_number_parameters 274
_refine_ls_number_reflns 4124
_refine_ls_number_restraints 0
_refine_ls_restrained_S_all 1.069
_refine_ls_restrained_S_obs 1.123
_refine_ls_R_factor_all 0.1066
_refine_ls_R_factor_obs 0.0578
_refine_ls_shift/esd_max 0.047
_refine_ls_shift/esd_mean 0.007
_refine_ls_structure_factor_coef Fsqd
_refine_ls_weighting_details 'w = 1/[\s^2^(Fo^2^)+(0.0892P)^2^ +3.3572P]'
_refine_ls_weighting_scheme calc
_refine_ls_wR_factor_all 0.2101
_refine_ls_wR_factor_obs 0.1641
_reflns_number_observed 2367
_reflns_number_total 4130
_reflns_observed_criterion >2sigma(I)
_cod_data_source_file ka1084.cif
_cod_data_source_block II
_cod_depositor_comments
;
The following automatic conversions were performed:

'_symmetry_cell_setting' value 'Monoclinic' changed to 'monoclinic'
according to /home/saulius/struct/CIF-dictionaries/cif_core.dic
dictionary named 'cif_core.dic' version 2.4.1 from 2010-06-29.

Automatic conversion script
Id: cif_fix_values 1715 2011-07-08 13:25:40Z adriana 

The following automatic conversions were performed:

'_refine_ls_weighting_scheme' value 'calc w =
1/[\s^2^(Fo^2^)+(0.0892P)^2^ +3.3572P]' was changed to 'calc'. New
tag '_refine_ls_weighting_details' was created. The value of the new
tag was set to 'w = 1/[\s^2^(Fo^2^)+(0.0892P)^2^ +3.3572P]'.

Automatic conversion script
Id: cif_fix_values 3143 2015-03-26 13:38:13Z robertas 
;
_cod_original_cell_volume 4184.6(19)
_cod_original_sg_symbol_H-M 'C 2/c'
_cod_database_code 2003357

loop_
_symmetry_equiv_pos_as_xyz
'x, y, z'
'-x, y, -z+1/2'
'x+1/2, y+1/2, z'
'-x+1/2, y+1/2, -z+1/2'
'-x, -y, -z'
'x, -y, z-1/2'
'-x+1/2, -y+1/2, -z'
'x+1/2, -y+1/2, z-1/2'

loop_
_atom_site_aniso_label
_atom_site_aniso_U_11
_atom_site_aniso_U_12
_atom_site_aniso_U_13
_atom_site_aniso_U_22
_atom_site_aniso_U_23
_atom_site_aniso_U_33
O26 0.093(2) -0.0359(14) 0.0226(15) 0.091(2) -0.0272(15) 0.123(2)
N1 0.0630(14) -0.0025(10) 0.0097(11) 0.0549(13) 0.0023(10) 0.0590(13)
N3 0.0654(14) -0.0082(11) 0.0088(10) 0.0584(13) 0.0073(11) 0.0569(13)
N12 0.065(2) -0.0059(11) 0.0027(11) 0.0573(13) 0.0039(10) 0.0578(13)
C2 0.062(2) -0.0042(12) 0.0033(12) 0.0520(14) 0.0107(11) 0.0504(14)
C4 0.075(2) -0.011(2) 0.004(2) 0.058(2) -0.0011(15) 0.078(2)
C5 0.074(2) 0.0019(14) 0.0062(14) 0.060(2) 0.0020(13) 0.062(2)
C6 0.094(2) -0.004(2) 0.005(2) 0.070(2) -0.017(2) 0.095(3)
C7 0.108(3) 0.012(2) 0.017(2) 0.080(2) -0.018(2) 0.083(2)
C8 0.092(2) 0.015(2) 0.022(2) 0.082(2) 0.001(2) 0.083(2)
C9 0.075(2) 0.004(2) 0.016(2) 0.072(2) 0.003(2) 0.075(2)
C10 0.066(2) 0.0023(13) 0.0060(13) 0.0544(15) 0.0103(12) 0.059(2)
C11 0.063(2) -0.0029(13) 0.0065(12) 0.058(2) 0.0070(12) 0.0511(14)
C13 0.069(2) -0.0027(11) 0.0176(12) 0.0429(12) -0.0050(10) 0.0484(14)
C14 0.077(2) -0.0117(15) 0.0232(14) 0.062(2) 0.0009(14) 0.067(2)
C15 0.108(3) -0.018(2) 0.033(2) 0.078(2) 0.017(2) 0.076(2)
C16 0.113(3) 0.002(2) 0.016(2) 0.069(2) 0.017(2) 0.069(2)
C17 0.085(2) 0.0074(15) 0.0109(13) 0.062(2) 0.0008(13) 0.0501(15)
C18 0.069(2) -0.0014(12) 0.0141(12) 0.0539(15) -0.0014(11) 0.0482(15)
C19 0.080(2) -0.021(2) 0.0173(14) 0.075(2) 0.0122(14) 0.056(2)
C20 0.058(2) -0.0187(15) 0.0197(13) 0.085(2) 0.0041(15) 0.060(2)
C21 0.075(2) -0.011(2) 0.014(2) 0.092(2) 0.001(2) 0.066(2)
C22 0.068(2) -0.004(2) 0.005(2) 0.128(3) 0.011(2) 0.087(3)
C23 0.068(2) 0.015(2) 0.026(2) 0.156(4) 0.008(3) 0.118(4)
C24 0.088(3) 0.018(3) 0.038(3) 0.177(5) -0.026(3) 0.108(3)
C25 0.075(2) -0.005(2) 0.025(2) 0.146(4) -0.013(2) 0.069(2)
C27 0.095(2) -0.007(2) -0.002(2) 0.084(2) 0.011(2) 0.055(2)
C28 0.087(3) -0.029(2) 0.024(2) 0.117(3) 0.019(3) 0.114(3)
C29 0.098(3) 0.017(2) -0.002(2) 0.097(3) 0.007(2) 0.071(2)

loop_
_atom_site_label
_atom_site_occupancy
_atom_site_fract_x
_atom_site_fract_y
_atom_site_fract_z
_atom_site_U_iso_or_equiv
_atom_site_thermal_displace_type
_atom_site_calc_flag
_atom_site_refinement_flags
_atom_site_type_symbol
O26 1 0.73376(13) -0.2050(2) 0.12354(14) 0.1015(9) Uani d . O
N1 1 0.89828(12) 0.0228(2) 0.14793(12) 0.0587(6) Uani d . N
N3 1 0.78907(12) -0.0482(2) 0.17795(11) 0.0601(6) Uani d . N
N12 1 0.87928(14) 0.2333(2) 0.21058(12) 0.0604(6) Uani d . N
H12 1 0.9263(17) 0.2197(26) 0.2164(15) 0.068(9) Uiso d . H
C2 1 0.84495(14) 0.0301(2) 0.18315(13) 0.0552(6) Uani d . C
C4 1 0.7849(2) -0.1399(3) 0.1296(2) 0.0708(8) Uani d . C
C5 1 0.8449(2) -0.1481(3) 0.08900(15) 0.0654(7) Uani d . C
C6 1 0.8472(2) -0.2364(3) 0.0394(2) 0.0866(10) Uani d . C
H6 1 0.8100(2) -0.2891(3) 0.0311(2) 0.106(4) Uiso calc R H
C7 1 0.9046(2) -0.2448(3) 0.0029(2) 0.0897(11) Uani d . C
H7 1 0.9061(2) -0.3028(3) -0.0306(2) 0.106(4) Uiso calc R H
C8 1 0.9600(2) -0.1678(3) 0.0155(2) 0.0846(10) Uani d . C
H8 1 0.9991(2) -0.1750(3) -0.0089(2) 0.106(4) Uiso calc R H
C9 1 0.9580(2) -0.0808(3) 0.0637(2) 0.0735(8) Uani d . C
H9 1 0.9957(2) -0.0291(3) 0.0716(2) 0.106(4) Uiso calc R H
C10 1 0.89979(15) -0.0689(2) 0.10108(14) 0.0597(7) Uani d . C
C11 1 0.84485(15) 0.1308(2) 0.23506(13) 0.0573(7) Uani d . C
H11 1 0.79597(15) 0.1503(2) 0.24163(13) 0.052(7) Uiso calc R H
C13 1 0.85167(14) 0.2954(2) 0.15089(13) 0.0524(6) Uani d . C
C14 1 0.8978(2) 0.3671(3) 0.1185(2) 0.0676(8) Uani d . C
C15 1 0.8691(2) 0.4367(3) 0.0641(2) 0.0857(10) Uani d . C
H15 1 0.8989(2) 0.4851(3) 0.0422(2) 0.106(4) Uiso calc R H
C16 1 0.7988(2) 0.4375(3) 0.0412(2) 0.0832(10) Uani d . C
H16 1 0.7816(2) 0.4871(3) 0.0051(2) 0.106(4) Uiso calc R H
C17 1 0.7528(2) 0.3648(3) 0.07132(14) 0.0657(8) Uani d . C
C18 1 0.78011(15) 0.2938(2) 0.12613(13) 0.0565(7) Uani d . C
H18 1 0.74998(15) 0.2442(2) 0.14677(13) 0.106(4) Uiso calc R H
C19 1 0.7341(2) -0.0448(3) 0.22612(15) 0.0698(8) Uani d . C
H19A 1 0.7567(2) -0.0277(3) 0.27261(15) 0.066(6) Uiso calc R H
H19B 1 0.7131(2) -0.1218(3) 0.22742(15) 0.066(6) Uiso calc R H
C20 1 0.67592(15) 0.0425(3) 0.20823(15) 0.0666(8) Uani d . C
C21 1 0.6423(2) 0.0525(3) 0.1410(2) 0.0771(9) Uani d . C
H21 1 0.6568(2) 0.0063(3) 0.1057(2) 0.106(4) Uiso calc R H
C22 1 0.5877(2) 0.1303(4) 0.1261(2) 0.0944(11) Uani d . C
H22 1 0.5650(2) 0.1353(4) 0.0809(2) 0.106(4) Uiso calc R H
C23 1 0.5667(2) 0.2000(5) 0.1769(3) 0.1130(15) Uani d . C
H23 1 0.5302(2) 0.2534(5) 0.1665(3) 0.106(4) Uiso calc R H
C24 1 0.5996(2) 0.1905(5) 0.2431(3) 0.122(2) Uani d . C
H24 1 0.5851(2) 0.2378(5) 0.2780(3) 0.106(4) Uiso calc R H
C25 1 0.6536(2) 0.1126(4) 0.2593(2) 0.0952(12) Uani d . C
H25 1 0.6752(2) 0.1071(4) 0.3049(2) 0.106(4) Uiso calc R H
C27 1 0.8846(2) 0.0940(3) 0.3049(2) 0.0790(9) Uani d . C
H27A 1 0.8641(9) 0.0237(13) 0.3207(7) 0.126(5) Uiso calc R H
H27B 1 0.8813(12) 0.1549(10) 0.3385(4) 0.126(5) Uiso calc R H
H27C 1 0.9333(3) 0.0804(22) 0.2993(3) 0.126(5) Uiso calc R H
C28 1 0.9755(2) 0.3695(4) 0.1425(2) 0.1049(13) Uani d . C
H28A 1 0.9938(3) 0.2913(4) 0.1440(13) 0.126(5) Uiso calc R H
H28B 1 0.9833(2) 0.4035(21) 0.1882(6) 0.126(5) Uiso calc R H
H28C 1 0.9993(3) 0.4154(19) 0.1107(8) 0.126(5) Uiso calc R H
C29 1 0.6751(2) 0.3640(3) 0.0461(2) 0.0898(11) Uani d . C
H29A 1 0.6487(2) 0.3496(22) 0.0847(3) 0.126(5) Uiso calc R H
H29B 1 0.6653(3) 0.3036(15) 0.0119(10) 0.126(5) Uiso calc R H
H29C 1 0.6616(3) 0.4383(8) 0.0257(12) 0.126(5) Uiso calc R H

loop_
_atom_type_symbol
_atom_type_description
_atom_type_scat_source
_atom_type_scat_dispersion_real
_atom_type_scat_dispersion_imag
O O 'International Tables Vol C Tables 4.2.6.8 and 6.1.1.4' 0.0492 0.032
N N 'International Tables Vol C Tables 4.2.6.8 and 6.1.1.4' 0.0311 0.018
C C 'International Tables Vol C Tables 4.2.6.8 and 6.1.1.4' 0.0181 0.009
H H 'International Tables Vol C Tables 4.2.6.8 and 6.1.1.4' 0.0000 0.000

loop_
_geom_angle_atom_site_label_1
_geom_angle_atom_site_label_2
_geom_angle_atom_site_label_3
_geom_angle
_geom_angle_publ_flag
C2 N1 C10 118.0(2) yes
C2 N3 C4 121.1(2) yes
C2 N3 C19 122.0(2) yes
C4 N3 C19 116.7(2) yes
C13 N12 C11 122.5(2) yes
N1 C2 N3 124.4(3) yes
N1 C2 C11 117.1(2) yes
N3 C2 C11 118.5(2) yes
O26 C4 N3 120.3(3) yes
O26 C4 C5 125.0(3) yes
N3 C4 C5 114.7(3) yes
C10 C5 C6 120.4(3) yes
C10 C5 C4 119.3(3) yes
C6 C5 C4 120.2(3) yes
C7 C6 C5 119.6(3) yes
C6 C7 C8 120.4(3) yes
C9 C8 C7 120.5(3) yes
C8 C9 C10 120.5(3) yes
C5 C10 N1 122.2(3) yes
C5 C10 C9 118.6(3) yes
N1 C10 C9 119.2(3) yes
N12 C11 C27 108.3(2) yes
N12 C11 C2 111.2(2) yes
C27 C11 C2 109.5(2) yes
C18 C13 C14 119.6(3) yes
C18 C13 N12 122.4(2) yes
C14 C13 N12 117.9(3) yes
C15 C14 C13 117.6(3) yes
C15 C14 C28 121.1(3) yes
C13 C14 C28 121.4(3) yes
C16 C15 C14 122.7(3) yes
C15 C16 C17 120.4(3) yes
C16 C17 C18 118.2(3) yes
C16 C17 C29 121.0(3) yes
C18 C17 C29 120.8(3) yes
C17 C18 C13 121.4(3) yes
N3 C19 C20 115.5(2) yes
C25 C20 C21 118.4(3) yes
C25 C20 C19 120.2(3) yes
C21 C20 C19 121.3(3) yes
C22 C21 C20 120.5(3) yes
C23 C22 C21 120.6(4) yes
C22 C23 C24 119.2(4) yes
C23 C24 C25 121.2(4) yes
C24 C25 C20 120.1(4) yes

loop_
_geom_bond_atom_site_label_1
_geom_bond_atom_site_label_2
_geom_bond_distance
_geom_bond_publ_flag
O26 C4 1.221(3) yes
N1 C2 1.289(3) yes
N1 C10 1.389(4) yes
N3 C2 1.387(3) yes
N3 C4 1.401(4) yes
N3 C19 1.480(4) yes
N12 C13 1.404(3) yes
N12 C11 1.451(3) yes
C2 C11 1.528(4) yes
C4 C5 1.461(4) yes
C5 C10 1.384(4) yes
C5 C6 1.397(4) yes
C6 C7 1.371(5) yes
C7 C8 1.375(5) yes
C8 C9 1.366(5) yes
C9 C10 1.398(4) yes
C11 C27 1.527(4) yes
C13 C18 1.392(4) yes
C13 C14 1.403(4) yes
C14 C15 1.380(5) yes
C14 C28 1.499(5) yes
C15 C16 1.361(5) yes
C16 C17 1.384(4) yes
C17 C18 1.387(4) yes
C17 C29 1.504(4) yes
C19 C20 1.503(4) yes
C20 C25 1.377(5) yes
C20 C21 1.384(4) yes
C21 C22 1.374(5) yes
C22 C23 1.360(6) yes
C23 C24 1.362(6) yes
C24 C25 1.370(6) yes

loop_
_geom_torsion_atom_site_label_1
_geom_torsion_atom_site_label_2
_geom_torsion_atom_site_label_3
_geom_torsion_atom_site_label_4
_geom_torsion
C10 N1 C2 N3 0.6(4)
C10 N1 C2 C11 179.3(2)
C4 N3 C2 N1 -3.7(4)
C19 N3 C2 N1 171.7(2)
C4 N3 C2 C11 177.7(2)
C19 N3 C2 C11 -6.9(4)
C2 N3 C4 O26 -176.7(3)
C19 N3 C4 O26 7.6(4)
C2 N3 C4 C5 2.8(4)
C19 N3 C4 C5 -172.8(3)
O26 C4 C5 C10 -179.8(3)
N3 C4 C5 C10 0.7(4)
O26 C4 C5 C6 -0.9(5)
N3 C4 C5 C6 179.6(3)
C10 C5 C6 C7 0.5(5)
C4 C5 C6 C7 -178.4(3)
C5 C6 C7 C8 0.8(6)
C6 C7 C8 C9 -1.1(6)
C7 C8 C9 C10 0.2(5)
C6 C5 C10 N1 177.4(3)
C4 C5 C10 N1 -3.7(4)
C6 C5 C10 C9 -1.3(4)
C4 C5 C10 C9 177.6(3)
C2 N1 C10 C5 3.1(4)
C2 N1 C10 C9 -178.2(3)
C8 C9 C10 C5 1.0(4)
C8 C9 C10 N1 -177.8(3)
C13 N12 C11 C27 -173.9(3)
C13 N12 C11 C2 65.8(3)
N1 C2 C11 N12 32.7(3)
N3 C2 C11 N12 -148.6(2)
N1 C2 C11 C27 -87.0(3)
N3 C2 C11 C27 91.7(3)
C11 N12 C13 C18 24.7(4)
C11 N12 C13 C14 -159.6(3)
C18 C13 C14 C15 2.1(4)
N12 C13 C14 C15 -173.7(3)
C18 C13 C14 C28 -178.7(3)
N12 C13 C14 C28 5.5(4)
C13 C14 C15 C16 -0.4(5)
C28 C14 C15 C16 -179.6(4)
C14 C15 C16 C17 -1.5(6)
C15 C16 C17 C18 1.4(5)
C15 C16 C17 C29 -179.5(3)
C16 C17 C18 C13 0.4(4)
C29 C17 C18 C13 -178.7(3)
C14 C13 C18 C17 -2.2(4)
N12 C13 C18 C17 173.4(2)
C2 N3 C19 C20 82.3(3)
C4 N3 C19 C20 -102.1(3)
N3 C19 C20 C25 -134.8(3)
N3 C19 C20 C21 47.0(4)
C25 C20 C21 C22 -0.4(5)
C19 C20 C21 C22 177.9(3)
C20 C21 C22 C23 1.1(6)
C21 C22 C23 C24 -1.1(7)
C22 C23 C24 C25 0.3(7)
C23 C24 C25 C20 0.4(7)
C21 C20 C25 C24 -0.4(5)
C19 C20 C25 C24 -178.7(4)
